data_7212873
loop_
_publ_author_name
'Braga, Dario'
'Dichiarante, Elena'
'Palladino, Giuseppe'
'Grepioni, Fabrizia'
'Chierotti, Michele R.'
'Gobetto, Roberto'
'Pellegrino, Luca'

_publ_section_title
;
 Remarkable reversal of melting point alternation by co-crystallization
;
_journal_issue 11
_journal_name_full CrystEngComm
_journal_page_first 3534
_journal_paper_doi 10.1039/c0ce00253d
_journal_volume 12
_journal_year 2010
_chemical_formula_sum 'C17 H20 N2 O4'
_chemical_formula_weight 316.35
_chemical_name_systematic
;
?
;
_space_group_IT_number 14
_symmetry_cell_setting monoclinic
_symmetry_space_group_name_Hall '-P 2ybc'
_symmetry_space_group_name_H-M 'P 1 21/c 1'
_atom_sites_solution_hydrogens geom
_atom_sites_solution_primary direct
_atom_sites_solution_secondary difmap
_audit_creation_method SHELXL-97
_cell_angle_alpha 90.00
_cell_angle_beta 96.933(4)
_cell_angle_gamma 90.00
_cell_formula_units_Z 8
_cell_length_a 12.2889(4)
_cell_length_b 11.1400(5)
_cell_length_c 24.3450(10)
_cell_measurement_temperature 293(2)
_cell_volume 3308.4(2)
_computing_structure_refinement 'SHELXL-97 (Sheldrick, 1997)'
_computing_structure_solution 'SHELXS-97 (Sheldrick, 1990)'
_diffrn_ambient_temperature 293(2)
_diffrn_measured_fraction_theta_full 0.972
_diffrn_measured_fraction_theta_max 0.913
_diffrn_radiation_monochromator graphite
_diffrn_radiation_source 'fine-focus sealed tube'
_diffrn_radiation_type MoK\a
_diffrn_radiation_wavelength 0.71073
_diffrn_reflns_av_R_equivalents 0.0468
_diffrn_reflns_av_sigmaI/netI 0.1367
_diffrn_reflns_limit_h_max 16
_diffrn_reflns_limit_h_min -16
_diffrn_reflns_limit_k_max 14
_diffrn_reflns_limit_k_min -14
_diffrn_reflns_limit_l_max 32
_diffrn_reflns_limit_l_min -31
_diffrn_reflns_number 18988
_diffrn_reflns_theta_full 25.00
_diffrn_reflns_theta_max 27.99
_diffrn_reflns_theta_min 2.49
_exptl_absorpt_coefficient_mu 0.091
_exptl_absorpt_correction_type none
_exptl_crystal_colour colourless
_exptl_crystal_density_diffrn 1.270
_exptl_crystal_density_method 'not measured'
_exptl_crystal_description needle
_exptl_crystal_F_000 1344
_exptl_crystal_size_max 0.25
_exptl_crystal_size_mid 0.09
_exptl_crystal_size_min 0.08
_refine_diff_density_max 0.354
_refine_diff_density_min -0.196
_refine_diff_density_rms 0.038
_refine_ls_extinction_method none
_refine_ls_goodness_of_fit_ref 0.900
_refine_ls_hydrogen_treatment mixed
_refine_ls_matrix_type full
_refine_ls_number_parameters 427
_refine_ls_number_reflns 7286
_refine_ls_number_restraints 2
_refine_ls_restrained_S_all 0.006
_refine_ls_R_factor_all 0.2850
_refine_ls_R_factor_gt 0.0827
_refine_ls_shift/su_max 0.001
_refine_ls_shift/su_mean 0.000
_refine_ls_structure_factor_coef Fsqd
_refine_ls_weighting_details 'calc w=1/[\s^2^(Fo^2^)+(0.0803P)^2^+0.0000P] where P=(Fo^2^+2Fc^2^)/3'
_refine_ls_weighting_scheme calc
_refine_ls_wR_factor_gt 0.1553
_refine_ls_wR_factor_ref 0.2049
_reflns_number_gt 2091
_reflns_number_total 7286
_reflns_threshold_expression >2sigma(I)
_cod_data_source_file c0ce00253d.txt
_cod_data_source_block 1.C5
_cod_depositor_comments
;
The following automatic conversions were performed:

'_symmetry_cell_setting' value 'Monoclinic' changed to 'monoclinic'
according to /home/saulius/struct/CIF-dictionaries/cif_core.dic
dictionary named 'cif_core.dic' version 2.4.2 from 2011-04-26.

Automatic conversion script
Id: cif_fix_values 1891 2012-01-12 08:04:46Z andrius 
;
_cod_original_sg_symbol_H-M P21/c
_cod_database_code 7212873

loop_
_symmetry_equiv_pos_as_xyz
'x, y, z'
'-x, y+1/2, -z+1/2'
'-x, -y, -z'
'x, -y-1/2, z-1/2'

loop_
_atom_site_label
_atom_site_type_symbol
_atom_site_fract_x
_atom_site_fract_y
_atom_site_fract_z
_atom_site_U_iso_or_equiv
_atom_site_adp_type
_atom_site_occupancy
_atom_site_symmetry_multiplicity
_atom_site_calc_flag
_atom_site_refinement_flags
O1 O 0.0949(2) 0.1136(3) 0.29326(12) 0.0793(10) Uani 1 1 d .
H1 H 0.015(4) 0.137(4) 0.2700(18) 0.119 Uiso 1 1 d .
O2 O 0.9976(3) 0.8385(3) 0.57433(14) 0.0950(11) Uani 1 1 d .
O3 O 1.3870(2) 1.1433(3) 0.72207(13) 0.0864(10) Uani 1 1 d .
H3 H 1.467(4) 1.122(4) 0.7441(18) 0.130 Uiso 1 1 d .
O4 O 0.6026(2) 0.2555(3) 0.45371(14) 0.0853(11) Uani 1 1 d .
H4 H 0.645(4) 0.291(5) 0.470(2) 0.128 Uiso 1 1 d .
O5 O 1.3829(2) 0.9592(3) 0.68903(13) 0.0924(11) Uani 1 1 d .
O6 O 0.1340(2) 0.3068(3) 0.29784(14) 0.0996(12) Uani 1 1 d .
O7 O 0.8937(3) 0.9972(3) 0.55080(15) 0.0969(12) Uani 1 1 d .
H7 H 0.849(4) 0.953(5) 0.526(2) 0.145 Uiso 1 1 d .
O8 O 0.5030(2) 0.4150(3) 0.42561(13) 0.0938(11) Uani 1 1 d .
N1 N 0.4224(3) 0.9131(4) 0.22282(14) 0.0709(11) Uani 1 1 d .
N2 N -0.2354(3) 1.1304(3) 0.01441(14) 0.0673(10) Uani 1 1 d .
N3 N 0.0892(3) 0.6744(3) 0.26858(13) 0.0638(10) Uani 1 1 d .
N4 N 0.7361(3) 0.8728(4) 0.49262(14) 0.0706(10) Uani 1 1 d .
C1 C 1.0593(3) 1.0353(4) 0.60390(17) 0.0708(13) Uani 1 1 d .
H1A H 1.0204 1.0795 0.6298 0.085 Uiso 1 1 calc R
H1B H 1.0784 1.0919 0.5763 0.085 Uiso 1 1 calc R
C2 C 0.3759(4) 0.8005(5) 0.3689(3) 0.164(3) Uani 1 1 d D
H2A H 0.4139 0.8520 0.3453 0.196 Uiso 1 1 calc R
H2B H 0.3492 0.8520 0.3965 0.196 Uiso 1 1 calc R
C3 C 0.1575(3) 0.2051(4) 0.30957(18) 0.0658(12) Uani 1 1 d .
C4 C 0.5497(3) 0.7806(4) 0.43025(17) 0.0695(13) Uani 1 1 d .
C5 C 0.4412(3) 0.2184(3) 0.39645(16) 0.0604(11) Uani 1 1 d .
H5A H 0.4199 0.1618 0.4235 0.072 Uiso 1 1 calc R
H5B H 0.4813 0.1739 0.3712 0.072 Uiso 1 1 calc R
C6 C 1.3400(3) 1.0560(5) 0.69250(18) 0.0619(12) Uani 1 1 d .
C7 C 0.3385(3) 0.2678(3) 0.36420(16) 0.0637(12) Uani 1 1 d .
H7A H 0.3019 0.3207 0.3877 0.076 Uiso 1 1 calc R
H7B H 0.3579 0.3144 0.3331 0.076 Uiso 1 1 calc R
C8 C 0.9828(4) 0.9440(5) 0.57555(19) 0.0699(13) Uani 1 1 d .
C9 C 0.2617(3) 0.1676(3) 0.34317(16) 0.0645(12) Uani 1 1 d .
H9A H 0.3006 0.1140 0.3209 0.077 Uiso 1 1 calc R
H9B H 0.2433 0.1221 0.3747 0.077 Uiso 1 1 calc R
C10 C 1.1640(3) 0.9869(3) 0.63485(16) 0.0640(12) Uani 1 1 d .
H10A H 1.2066 0.9468 0.6093 0.077 Uiso 1 1 calc R
H10B H 1.1469 0.9288 0.6622 0.077 Uiso 1 1 calc R
C11 C 0.5625(3) 0.9017(4) 0.44096(18) 0.0741(14) Uani 1 1 d .
H11 H 0.5075 0.9552 0.4276 0.089 Uiso 1 1 calc R
C12 C 0.5175(3) 0.3094(4) 0.42623(18) 0.0617(12) Uani 1 1 d .
C13 C 1.2305(3) 1.0896(4) 0.66336(16) 0.0654(12) Uani 1 1 d .
H13A H 1.2410 1.1501 0.6358 0.078 Uiso 1 1 calc R
H13B H 1.1879 1.1260 0.6900 0.078 Uiso 1 1 calc R
C14 C 0.1689(3) 0.5985(4) 0.28591(16) 0.0686(13) Uani 1 1 d .
H14 H 0.1603 0.5180 0.2763 0.082 Uiso 1 1 calc R
C15 C 0.2641(3) 0.6337(4) 0.31753(17) 0.0758(14) Uani 1 1 d .
H15 H 0.3193 0.5782 0.3279 0.091 Uiso 1 1 calc R
C16 C 0.6324(3) 0.7084(4) 0.45187(16) 0.0690(13) Uani 1 1 d .
H16 H 0.6280 0.6260 0.4460 0.083 Uiso 1 1 calc R
C17 C 0.1026(3) 0.7869(4) 0.28474(18) 0.0768(14) Uani 1 1 d .
H17 H 0.0470 0.8413 0.2735 0.092 Uiso 1 1 calc R
C18 C 0.2768(4) 0.7521(4) 0.33362(19) 0.0838(15) Uani 1 1 d .
C19 C 0.1930(4) 0.8279(4) 0.3168(2) 0.0955(17) Uani 1 1 d .
H19 H 0.1974 0.9082 0.3273 0.115 Uiso 1 1 calc R
C20 C 0.7225(3) 0.7566(4) 0.48234(18) 0.0694(13) Uani 1 1 d .
H20 H 0.7778 0.7045 0.4968 0.083 Uiso 1 1 calc R
C21 C 0.6564(3) 0.9436(4) 0.47129(17) 0.0708(13) Uani 1 1 d .
H21 H 0.6639 1.0259 0.4770 0.085 Uiso 1 1 calc R
C22 C 0.4524(4) 0.7279(4) 0.3961(2) 0.112(2) Uani 1 1 d D
H22A H 0.4795 0.6759 0.3688 0.135 Uiso 1 1 calc R
H22B H 0.4153 0.6768 0.4203 0.135 Uiso 1 1 calc R
C23 C 0.3903(4) 1.0262(4) 0.21981(18) 0.0770(14) Uani 1 1 d .
H23 H 0.4380 1.0845 0.2359 0.092 Uiso 1 1 calc R
C24 C 0.2915(4) 1.0618(4) 0.1945(2) 0.0994(17) Uani 1 1 d .
H24 H 0.2714 1.1423 0.1947 0.119 Uiso 1 1 calc R
C25 C 0.3543(4) 0.8318(4) 0.19847(19) 0.0785(14) Uani 1 1 d .
H25 H 0.3756 0.7516 0.2005 0.094 Uiso 1 1 calc R
C26 C -0.0374(4) 1.0563(6) 0.0711(2) 0.0995(19) Uani 1 1 d .
C27 C 0.2209(4) 0.9775(6) 0.1684(2) 0.1052(19) Uani 1 1 d .
C28 C -0.0447(4) 1.1571(5) 0.0389(3) 0.1063(19) Uani 1 1 d .
H28 H 0.0175 1.2029 0.0358 0.128 Uiso 1 1 calc R
C29 C -0.2274(3) 1.0336(4) 0.04578(17) 0.0660(12) Uani 1 1 d .
H29 H -0.2905 0.9889 0.0484 0.079 Uiso 1 1 calc R
C30 C 0.2552(4) 0.8597(5) 0.1708(2) 0.0962(17) Uani 1 1 d .
H30 H 0.2107 0.7998 0.1535 0.115 Uiso 1 1 calc R
C31 C -0.1321(4) 0.9960(4) 0.07439(18) 0.0846(15) Uani 1 1 d .
H31 H -0.1317 0.9280 0.0965 0.102 Uiso 1 1 calc R
C32 C -0.1437(4) 1.1904(4) 0.0113(2) 0.0899(16) Uani 1 1 d .
H32 H -0.1466 1.2587 -0.0108 0.108 Uiso 1 1 calc R
C33 C 0.0974(5) 1.0135(7) 0.1473(3) 0.178(3) Uani 1 1 d D
H33A H 0.0480 0.9582 0.1626 0.214 Uiso 1 1 calc R
H33B H 0.0828 1.0935 0.1604 0.214 Uiso 1 1 calc R
C34 C 0.0789(5) 1.0112(8) 0.0937(3) 0.184(3) Uani 1 1 d D
H34A H 0.0878 0.9297 0.0810 0.221 Uiso 1 1 calc R
H34B H 0.1330 1.0609 0.0786 0.221 Uiso 1 1 calc R

loop_
_atom_site_aniso_label
_atom_site_aniso_U_11
_atom_site_aniso_U_22
_atom_site_aniso_U_33
_atom_site_aniso_U_23
_atom_site_aniso_U_13
_atom_site_aniso_U_12
O1 0.074(2) 0.058(2) 0.096(2) -0.0075(18) -0.0296(17) 0.0068(17)
O2 0.096(2) 0.070(2) 0.116(3) -0.027(2) -0.0021(19) -0.010(2)
O3 0.0695(19) 0.069(2) 0.111(3) -0.013(2) -0.0283(18) 0.0050(18)
O4 0.067(2) 0.077(2) 0.104(3) -0.009(2) -0.0238(18) -0.0038(18)
O5 0.088(2) 0.065(2) 0.117(3) -0.009(2) -0.0171(19) 0.013(2)
O6 0.084(2) 0.058(2) 0.145(3) 0.018(2) -0.0326(19) 0.001(2)
O7 0.076(2) 0.090(3) 0.115(3) -0.013(2) -0.028(2) -0.015(2)
O8 0.092(2) 0.054(2) 0.128(3) -0.017(2) -0.0178(19) 0.002(2)
N1 0.058(2) 0.071(3) 0.080(3) 0.002(2) -0.0090(19) 0.005(2)
N2 0.055(2) 0.067(3) 0.076(3) 0.008(2) -0.0039(19) -0.001(2)
N3 0.063(2) 0.061(3) 0.064(2) -0.003(2) -0.0067(18) -0.008(2)
N4 0.060(2) 0.076(3) 0.073(3) -0.004(2) -0.0058(19) -0.010(2)
C1 0.062(3) 0.071(3) 0.078(3) -0.015(3) 0.002(2) -0.009(3)
C2 0.134(5) 0.097(5) 0.228(7) 0.035(5) -0.112(5) -0.035(4)
C3 0.066(3) 0.060(3) 0.067(3) -0.002(3) -0.009(2) 0.004(3)
C4 0.058(3) 0.067(3) 0.078(3) 0.006(3) -0.014(2) -0.010(3)
C5 0.061(2) 0.053(3) 0.066(3) -0.012(2) 0.002(2) 0.001(2)
C6 0.055(3) 0.064(4) 0.066(3) 0.006(3) 0.006(2) -0.007(3)
C7 0.060(2) 0.056(3) 0.071(3) -0.001(2) -0.008(2) 0.003(2)
C8 0.060(3) 0.077(4) 0.071(3) -0.014(3) 0.005(2) -0.017(3)
C9 0.065(2) 0.050(3) 0.074(3) -0.001(2) -0.011(2) 0.003(2)
C10 0.063(3) 0.063(3) 0.064(3) 0.000(2) 0.000(2) -0.006(2)
C11 0.061(3) 0.066(3) 0.089(4) 0.008(3) -0.016(2) 0.003(3)
C12 0.058(3) 0.063(3) 0.064(3) -0.006(3) 0.007(2) 0.003(3)
C13 0.059(3) 0.063(3) 0.071(3) 0.002(2) -0.006(2) 0.003(2)
C14 0.078(3) 0.051(3) 0.072(3) 0.000(2) -0.011(3) -0.003(3)
C15 0.066(3) 0.075(4) 0.080(3) 0.010(3) -0.017(2) 0.003(3)
C16 0.066(3) 0.063(3) 0.073(3) 0.011(3) -0.009(2) -0.005(3)
C17 0.066(3) 0.067(3) 0.091(4) -0.008(3) -0.018(3) 0.006(3)
C18 0.076(3) 0.063(3) 0.101(4) 0.007(3) -0.037(3) -0.020(3)
C19 0.098(4) 0.052(3) 0.123(4) -0.006(3) -0.042(3) -0.007(3)
C20 0.059(3) 0.076(4) 0.072(3) 0.013(3) 0.001(2) 0.010(3)
C21 0.070(3) 0.055(3) 0.085(3) -0.001(3) -0.002(3) -0.009(3)
C22 0.090(3) 0.069(4) 0.160(5) 0.019(4) -0.054(4) -0.018(3)
C23 0.077(3) 0.062(3) 0.085(4) 0.004(3) -0.017(3) -0.005(3)
C24 0.110(4) 0.071(4) 0.108(4) 0.002(3) -0.025(3) 0.028(4)
C25 0.073(3) 0.062(3) 0.095(4) -0.003(3) -0.010(3) 0.009(3)
C26 0.055(3) 0.117(5) 0.115(5) 0.000(4) -0.036(3) 0.011(3)
C27 0.076(4) 0.115(5) 0.112(4) -0.002(4) -0.039(3) 0.034(4)
C28 0.053(3) 0.087(4) 0.175(6) -0.002(4) -0.002(3) -0.013(3)
C29 0.057(3) 0.070(3) 0.069(3) 0.007(3) 0.001(2) -0.013(3)
C30 0.076(3) 0.085(4) 0.118(4) -0.013(4) -0.026(3) 0.000(3)
C31 0.071(3) 0.094(4) 0.085(4) 0.027(3) -0.009(3) 0.007(3)
C32 0.073(3) 0.073(4) 0.122(4) 0.019(3) 0.007(3) 0.003(3)
C33 0.164(6) 0.223(9) 0.136(6) -0.004(7) -0.027(5) 0.059(6)
C34 0.153(6) 0.253(9) 0.132(6) -0.004(7) -0.047(5) 0.032(6)

loop_
_atom_type_symbol
_atom_type_description
_atom_type_scat_dispersion_real
_atom_type_scat_dispersion_imag
_atom_type_scat_source
C C 0.0033 0.0016 'International Tables Vol C Tables 4.2.6.8 and 6.1.1.4'
H H 0.0000 0.0000 'International Tables Vol C Tables 4.2.6.8 and 6.1.1.4'
N N 0.0061 0.0033 'International Tables Vol C Tables 4.2.6.8 and 6.1.1.4'
O O 0.0106 0.0060 'International Tables Vol C Tables 4.2.6.8 and 6.1.1.4'

loop_
_geom_angle_atom_site_label_1
_geom_angle_atom_site_label_2
_geom_angle_atom_site_label_3
_geom_angle
C3 O1 H1 115(2)
C6 O3 H3 115(2)
C12 O4 H4 120(4)
C8 O7 H7 117(3)
C25 N1 C23 117.4(4)
C29 N2 C32 116.3(4)
C17 N3 C14 116.8(3)
C21 N4 C20 116.1(4)
C8 C1 C10 115.9(4)
C8 C1 H1A 108.3
C10 C1 H1A 108.3
C8 C1 H1B 108.3
C10 C1 H1B 108.3
H1A C1 H1B 107.4
C22 C2 C18 122.2(5)
C22 C2 H2A 106.8
C18 C2 H2A 106.8
C22 C2 H2B 106.8
C18 C2 H2B 106.8
H2A C2 H2B 106.6
O6 C3 O1 123.3(4)
O6 C3 C9 124.3(4)
O1 C3 C9 112.4(4)
C16 C4 C11 116.4(4)
C16 C4 C22 119.8(4)
C11 C4 C22 123.8(4)
C12 C5 C7 116.0(3)
C12 C5 H5A 108.3
C7 C5 H5A 108.3
C12 C5 H5B 108.3
C7 C5 H5B 108.3
H5A C5 H5B 107.4
O5 C6 O3 122.5(4)
O5 C6 C13 124.6(4)
O3 C6 C13 112.9(4)
C9 C7 C5 110.9(3)
C9 C7 H7A 109.5
C5 C7 H7A 109.5
C9 C7 H7B 109.5
C5 C7 H7B 109.5
H7A C7 H7B 108.1
O2 C8 O7 123.4(4)
O2 C8 C1 126.4(5)
O7 C8 C1 110.1(4)
C3 C9 C7 116.0(3)
C3 C9 H9A 108.3
C7 C9 H9A 108.3
C3 C9 H9B 108.3
C7 C9 H9B 108.3
H9A C9 H9B 107.4
C1 C10 C13 109.7(3)
C1 C10 H10A 109.7
C13 C10 H10A 109.7
C1 C10 H10B 109.7
C13 C10 H10B 109.7
H10A C10 H10B 108.2
C21 C11 C4 120.2(4)
C21 C11 H11 119.9
C4 C11 H11 119.9
O8 C12 O4 124.5(4)
O8 C12 C5 125.2(4)
O4 C12 C5 110.4(4)
C6 C13 C10 115.6(3)
C6 C13 H13A 108.4
C10 C13 H13A 108.4
C6 C13 H13B 108.4
C10 C13 H13B 108.4
H13A C13 H13B 107.5
N3 C14 C15 122.8(4)
N3 C14 H14 118.6
C15 C14 H14 118.6
C14 C15 C18 119.4(4)
C14 C15 H15 120.3
C18 C15 H15 120.3
C4 C16 C20 120.0(4)
C4 C16 H16 120.0
C20 C16 H16 120.0
N3 C17 C19 123.8(4)
N3 C17 H17 118.1
C19 C17 H17 118.1
C19 C18 C15 117.0(4)
C19 C18 C2 118.8(5)
C15 C18 C2 124.2(4)
C17 C19 C18 120.2(4)
C17 C19 H19 119.9
C18 C19 H19 119.9
N4 C20 C16 124.2(4)
N4 C20 H20 117.9
C16 C20 H20 117.9
N4 C21 C11 123.1(4)
N4 C21 H21 118.5
C11 C21 H21 118.5
C2 C22 C4 120.0(4)
C2 C22 H22A 107.3
C4 C22 H22A 107.3
C2 C22 H22B 107.3
C4 C22 H22B 107.3
H22A C22 H22B 106.9
N1 C23 C24 123.5(4)
N1 C23 H23 118.3
C24 C23 H23 118.3
C23 C24 C27 119.3(4)
C23 C24 H24 120.4
C27 C24 H24 120.4
N1 C25 C30 123.1(4)
N1 C25 H25 118.4
C30 C25 H25 118.4
C31 C26 C28 116.4(4)
C31 C26 C34 125.5(6)
C28 C26 C34 117.5(6)
C24 C27 C30 117.2(4)
C24 C27 C33 119.9(6)
C30 C27 C33 121.9(6)
C26 C28 C32 119.8(5)
C26 C28 H28 120.1
C32 C28 H28 120.1
N2 C29 C31 123.4(4)
N2 C29 H29 118.3
C31 C29 H29 118.3
C25 C30 C27 119.4(5)
C25 C30 H30 120.3
C27 C30 H30 120.3
C29 C31 C26 120.8(5)
C29 C31 H31 119.6
C26 C31 H31 119.6
N2 C32 C28 123.3(5)
N2 C32 H32 118.4
C28 C32 H32 118.4
C34 C33 C27 111.3(6)
C34 C33 H33A 109.4
C27 C33 H33A 109.4
C34 C33 H33B 109.4
C27 C33 H33B 109.4
H33A C33 H33B 108.0
C33 C34 C26 113.0(6)
C33 C34 H34A 109.0
C26 C34 H34A 109.0
C33 C34 H34B 109.0
C26 C34 H34B 109.0
H34A C34 H34B 107.8

loop_
_geom_bond_atom_site_label_1
_geom_bond_atom_site_label_2
_geom_bond_distance
O1 C3 1.310(5)
O1 H1 1.10(4)
O2 C8 1.190(5)
O3 C6 1.302(5)
O3 H3 1.09(5)
O4 C12 1.316(5)
O4 H4 0.74(5)
O5 C6 1.208(5)
O6 C3 1.195(4)
O7 C8 1.324(5)
O7 H7 0.91(5)
O8 C12 1.190(4)
N1 C25 1.324(5)
N1 C23 1.319(5)
N2 C29 1.318(4)
N2 C32 1.320(5)
N3 C17 1.318(5)
N3 C14 1.323(5)
N4 C21 1.315(5)
N4 C20 1.325(5)
C1 C8 1.496(5)
C1 C10 1.511(5)
C1 H1A 0.9700
C1 H1B 0.9700
C2 C22 1.352(5)
C2 C18 1.504(6)
C2 H2A 0.9700
C2 H2B 0.9700
C3 C9 1.494(5)
C4 C16 1.352(5)
C4 C11 1.380(5)
C4 C22 1.492(5)
C5 C12 1.507(5)
C5 C7 1.507(5)
C5 H5A 0.9700
C5 H5B 0.9700
C6 C13 1.492(5)
C7 C9 1.511(5)
C7 H7A 0.9700
C7 H7B 0.9700
C9 H9A 0.9700
C9 H9B 0.9700
C10 C13 1.524(5)
C10 H10A 0.9700
C10 H10B 0.9700
C11 C21 1.374(5)
C11 H11 0.9300
C13 H13A 0.9700
C13 H13B 0.9700
C14 C15 1.377(5)
C14 H14 0.9300
C15 C18 1.378(5)
C15 H15 0.9300
C16 C20 1.365(5)
C16 H16 0.9300
C17 C19 1.357(5)
C17 H17 0.9300
C18 C19 1.357(6)
C19 H19 0.9300
C20 H20 0.9300
C21 H21 0.9300
C22 H22A 0.9700
C22 H22B 0.9700
C23 C24 1.352(6)
C23 H23 0.9300
C24 C27 1.381(6)
C24 H24 0.9300
C25 C30 1.356(5)
C25 H25 0.9300
C26 C31 1.354(6)
C26 C28 1.366(7)
C26 C34 1.551(7)
C27 C30 1.377(6)
C27 C33 1.594(7)
C28 C32 1.369(6)
C28 H28 0.9300
C29 C31 1.355(5)
C29 H29 0.9300
C30 H30 0.9300
C31 H31 0.9300
C32 H32 0.9300
C33 C34 1.299(6)
C33 H33A 0.9700
C33 H33B 0.9700
C34 H34A 0.9700
C34 H34B 0.9700
